data_7059093
loop_
_publ_author_name
'Torubaev, Yury V.'
'Skabitskiy, Ivan V.'
'Pavlova, Alina V.'
'Pasynskii, Alexander A.'

_publ_section_title
;
 First structural evidence of a Se--Br--Br halogen-bonded molecular
 complex
;
_journal_issue 9
_journal_name_full 'New Journal of Chemistry'
_journal_page_first 3606
_journal_paper_doi 10.1039/C6NJ04096A
_journal_volume 41
_journal_year 2017
_chemical_formula_moiety 'C8 H12 I2 Se'
_chemical_formula_sum 'C8 H12 I2 Se'
_chemical_formula_weight 440.95
_chemical_name_systematic 2,6-diiodo-9-selenabicyclo[3.3.1]nonane
_space_group_crystal_system monoclinic
_space_group_IT_number 15
_space_group_name_Hall '-C 2yc'
_space_group_name_H-M_alt 'C 1 2/c 1'
_symmetry_Int_Tables_number 15
_atom_sites_solution_primary direct
_audit_creation_date 2016-12-21
_audit_creation_method
;
Olex2 1.2
(compiled 2016.11.07 svn.r3352 for OlexSys, GUI svn.r5261)
;
_audit_update_record
;
2016-12-27 deposited with the CCDC.
2017-03-29 downloaded from the CCDC.
;
_cell_angle_alpha 90
_cell_angle_beta 96.667(1)
_cell_angle_gamma 90
_cell_formula_units_Z 4
_cell_length_a 13.3579(7)
_cell_length_b 10.2925(5)
_cell_length_c 7.8592(4)
_cell_measurement_reflns_used 4436
_cell_measurement_temperature 143(2)
_cell_measurement_theta_max 30.634
_cell_measurement_theta_min 2.505
_cell_volume 1073.22(9)
_computing_cell_refinement 'SAINT v7.60A (Bruker, 2009)'
_computing_data_reduction 'SAINT v7.60A (Bruker, 2009)'
_computing_molecular_graphics 'Olex2 (Dolomanov et al., 2009)'
_computing_publication_material 'Olex2 (Dolomanov et al., 2009)'
_computing_structure_refinement 'olex2.refine (Bourhis et al., 2015)'
_computing_structure_solution 'XS (Sheldrick, 2008)'
_diffrn_ambient_temperature 143.15
_diffrn_measured_fraction_theta_full 0.9832
_diffrn_measured_fraction_theta_max 0.9833
_diffrn_measurement_device_type 'Bruker APEX-II CCD'
_diffrn_measurement_method '\f and \w scans'
_diffrn_radiation_monochromator graphite
_diffrn_radiation_type 'Mo K\a'
_diffrn_radiation_wavelength 0.71073
_diffrn_reflns_av_R_equivalents 0.0278
_diffrn_reflns_av_unetI/netI 0.0225
_diffrn_reflns_limit_h_max 19
_diffrn_reflns_limit_h_min -19
_diffrn_reflns_limit_k_max 14
_diffrn_reflns_limit_k_min -14
_diffrn_reflns_limit_l_max 11
_diffrn_reflns_limit_l_min -10
_diffrn_reflns_number 6364
_diffrn_reflns_theta_full 28.9980
_diffrn_reflns_theta_max 29.00
_diffrn_reflns_theta_min 2.50
_diffrn_standards_number 0
_exptl_absorpt_coefficient_mu 9.194
_exptl_absorpt_correction_T_max 0.7461
_exptl_absorpt_correction_T_min 0.3830
_exptl_absorpt_correction_type multi-scan
_exptl_absorpt_process_details
;
SADABS-2008/1 (Bruker,2008) was used for absorption correction.
wR2(int) was 0.1415 before and 0.0387 after correction.
The Ratio of minimum to maximum transmission is 0.5133.
The \l/2 correction factor is Not present.
;
_exptl_crystal_colour 'clear colourless'
_exptl_crystal_colour_lustre clear
_exptl_crystal_colour_primary colourless
_exptl_crystal_density_diffrn 2.7289
_exptl_crystal_density_method 'not measured'
_exptl_crystal_description prism
_exptl_crystal_F_000 796.7824
_exptl_crystal_size_max 0.4
_exptl_crystal_size_mid 0.4
_exptl_crystal_size_min 0.2
_refine_diff_density_max 0.7363
_refine_diff_density_min -1.0938
_refine_diff_density_rms 0.1287
_refine_ls_d_res_high 0.7330
_refine_ls_d_res_low 8.1323
_refine_ls_goodness_of_fit_ref 1.0418
_refine_ls_hydrogen_treatment constr
_refine_ls_matrix_type full
_refine_ls_number_constraints 10
_refine_ls_number_parameters 50
_refine_ls_number_reflns 1409
_refine_ls_number_restraints 0
_refine_ls_restrained_S_all 1.0418
_refine_ls_R_factor_all 0.0197
_refine_ls_R_factor_gt 0.0186
_refine_ls_shift/su_max 0.0000
_refine_ls_shift/su_mean 0.0000
_refine_ls_structure_factor_coef Fsqd
_refine_ls_weighting_details 'w=1/[\s^2^(Fo^2^)+(0.0230P)^2^+2.3358P] where P=(Fo^2^+2Fc^2^)/3'
_refine_ls_weighting_scheme calc
_refine_ls_wR_factor_gt 0.0464
_refine_ls_wR_factor_ref 0.0469
_reflns_Friedel_coverage 0.0
_reflns_limit_h_max 18
_reflns_limit_h_min -18
_reflns_limit_k_max 14
_reflns_limit_k_min 0
_reflns_limit_l_max 10
_reflns_limit_l_min 0
_reflns_number_gt 1355
_reflns_number_total 1409
_reflns_threshold_expression I>=2u(I)
_cod_data_source_file c6nj04096a2.cif
_cod_data_source_block 1
_cod_database_code 7059093
_olex2_refinement_description
;
1. Fixed Uiso
 At 1.2 times of:
  All C(H) groups, All C(H,H) groups
2.a Ternary CH refined with riding coordinates:
 C2(H2), C3(H3)
2.b Secondary CH2 refined with riding coordinates:
 C1(H1a,H1b), C4(H4a,H4b)
;
_olex2_submission_special_instructions 'No special instructions were received'

loop_
_space_group_symop_id
_space_group_symop_operation_xyz
1 x,y,z
2 -x,y,-z+1/2
3 -x,-y,-z
4 x,-y,z-1/2
5 x+1/2,y+1/2,z
6 -x+1/2,y+1/2,-z+1/2
7 -x+1/2,-y+1/2,-z
8 x+1/2,-y+1/2,z-1/2

loop_
_atom_site_label
_atom_site_type_symbol
_atom_site_fract_x
_atom_site_fract_y
_atom_site_fract_z
_atom_site_U_iso_or_equiv
_atom_site_adp_type
_atom_site_occupancy
_atom_site_site_symmetry_order
_atom_site_refinement_flags_posn
_atom_site_refinement_flags_adp
_atom_site_refinement_flags_occupancy
I1 I 0.244686(12) 0.886756(17) 0.77149(2) 0.02712(7) Uani 1.000000 1 . . .
Se1 Se 0.5 0.55876(3) 0.75 0.01980(9) Uani 1.000000 2 S T P
C1 C 0.48221(17) 0.7736(2) 0.9787(3) 0.0192(4) Uani 1.000000 1 . . .
H1a H 0.43851(17) 0.8391(2) 1.0254(3) 0.0231(5) Uiso 1.000000 1 R . .
H1b H 0.50723(17) 0.7149(2) 1.0740(3) 0.0231(5) Uiso 1.000000 1 R . .
C2 C 0.41706(17) 0.6937(2) 0.8442(3) 0.0172(4) Uani 1.000000 1 . . .
H2 H 0.36460(17) 0.6485(2) 0.9035(3) 0.0207(5) Uiso 1.000000 1 R . .
C3 C 0.36347(16) 0.7628(2) 0.6889(3) 0.0181(4) Uani 1.000000 1 . . .
H3 H 0.32949(16) 0.6945(2) 0.6122(3) 0.0217(5) Uiso 1.000000 1 R . .
C4 C 0.42673(18) 0.8446(2) 0.5804(3) 0.0207(4) Uani 1.000000 1 . . .
H4a H 0.45127(18) 0.9221(2) 0.6474(3) 0.0248(5) Uiso 1.000000 1 R . .
H4b H 0.38303(18) 0.8754(2) 0.4780(3) 0.0248(5) Uiso 1.000000 1 R . .

loop_
_atom_site_aniso_label
_atom_site_aniso_U_11
_atom_site_aniso_U_22
_atom_site_aniso_U_33
_atom_site_aniso_U_12
_atom_site_aniso_U_13
_atom_site_aniso_U_23
I1 0.02124(10) 0.03115(11) 0.02912(10) 0.00928(6) 0.00355(7) -0.00262(6)
Se1 0.01943(16) 0.01183(15) 0.02951(17) -0.000000 0.00868(12) 0.000000
C1 0.0190(10) 0.0224(10) 0.0168(9) 0.0002(8) 0.0042(8) -0.0012(8)
C2 0.0155(9) 0.0159(9) 0.0209(10) -0.0002(8) 0.0051(8) -0.0004(7)
C3 0.0149(10) 0.0187(10) 0.0208(10) 0.0030(8) 0.0027(8) -0.0031(8)
C4 0.0194(11) 0.0218(11) 0.0205(10) 0.0031(8) 0.0015(8) 0.0031(8)

loop_
_atom_type_symbol
_atom_type_scat_dispersion_real
_atom_type_scat_dispersion_imag
_atom_type_scat_Cromer_Mann_a1
_atom_type_scat_Cromer_Mann_a2
_atom_type_scat_Cromer_Mann_a3
_atom_type_scat_Cromer_Mann_a4
_atom_type_scat_Cromer_Mann_b1
_atom_type_scat_Cromer_Mann_b2
_atom_type_scat_Cromer_Mann_b3
_atom_type_scat_Cromer_Mann_b4
_atom_type_scat_Cromer_Mann_c
_atom_type_scat_source
_atom_type_scat_dispersion_source
I -0.41187 1.83264 20.14720 18.99490 7.51380 2.27350 4.34700 0.38140 27.76600 66.87760 4.07119989395 'International Tables Volume C Table 6.1.1.4 (pp. 500-502)' 'Henke, Gullikson and Davis, At. Data and Nucl. Data Tables, 1993, 54, 2'
H 0.00000 0.00000 0.49300 0.32291 0.14019 0.04081 10.51090 26.12570 3.14236 57.79970 0.0030380000826 'International Tables Volume C Table 6.1.1.4 (pp. 500-502)' 'Henke, Gullikson and Davis, At. Data and Nucl. Data Tables, 1993, 54, 2'
C 0.00347 0.00161 2.31000 1.02000 1.58860 0.86500 20.84390 10.20750 0.56870 51.65120 0.215599998832 'International Tables Volume C Table 6.1.1.4 (pp. 500-502)' 'Henke, Gullikson and Davis, At. Data and Nucl. Data Tables, 1993, 54, 2'
Se -0.08110 2.30834 17.00060 5.81960 3.97310 4.35430 2.40980 0.27260 15.23720 43.81630 2.84089994431 'International Tables Volume C Table 6.1.1.4 (pp. 500-502)' 'Henke, Gullikson and Davis, At. Data and Nucl. Data Tables, 1993, 54, 2'

loop_
_geom_angle_atom_site_label_1
_geom_angle_atom_site_label_2
_geom_angle_atom_site_label_3
_geom_angle
_geom_angle_site_symmetry_1
_geom_angle_site_symmetry_3
C2 Se1 C2 90.54(13) . 2_656
H1b C1 H1a 107.3 . .
C2 C1 H1a 108.05(12) . .
C2 C1 H1b 108.05(12) . .
C4 C1 H1a 108.05(12) 2_656 .
C4 C1 H1b 108.05(12) 2_656 .
C4 C1 C2 116.98(18) 2_656 .
C1 C2 Se1 109.79(15) . 2_656
H2 C2 Se1 107.55(6) . 2_656
H2 C2 C1 107.55(12) . .
C3 C2 Se1 105.11(14) . 2_656
C3 C2 C1 118.79(18) . .
C3 C2 H2 107.55(12) . .
C2 C3 I1 108.93(14) . .
H3 C3 I1 107.11(6) . .
H3 C3 C2 107.11(12) . .
C4 C3 I1 108.14(14) . .
C4 C3 C2 117.95(19) . .
C4 C3 H3 107.11(12) . .
C3 C4 C1 114.61(18) . 2_656
H4a C4 C1 108.61(13) . 2_656
H4a C4 C3 108.61(12) . .
H4b C4 C1 108.61(12) . 2_656
H4b C4 C3 108.61(12) . .
H4b C4 H4a 107.6 . .

loop_
_geom_bond_atom_site_label_1
_geom_bond_atom_site_label_2
_geom_bond_distance
_geom_bond_site_symmetry_2
I1 C3 2.192(2) .
Se1 C2 1.974(2) 2_656
Se1 C2 1.974(2) .
C1 H1a 0.9900 .
C1 H1b 0.9900 .
C1 C2 1.529(3) .
C1 C4 1.537(3) 2_656
C2 H2 1.0000 .
C2 C3 1.518(3) .
C3 H3 1.0000 .
C3 C4 1.522(3) .
C4 H4a 0.9900 .
C4 H4b 0.9900 .
